data_7155874
loop_
_publ_author_name
'xing, siyang'
'Cui, Hong'
'Gu, Nan'
'Li, Ying'
'Wang, Kui'
'Tian, Dawei'
'Qin, Jiajing'
'Liu, Qiaoyang'

_publ_section_title
;
 AgOTf-Catalyzed Sequential Synthesis of 4-Isoquinolone via Oxidative Ring
 Opening of Aziridines and Aza-Michael Addition
;
_journal_name_full 'Org. Biomol. Chem.'
_journal_paper_doi 10.1039/C7OB02167D
_journal_year 2017
_chemical_formula_moiety 'C21 H21 N O7 S'
_chemical_formula_sum 'C21 H21 N O7 S'
_chemical_formula_weight 431.45
_space_group_crystal_system monoclinic
_space_group_IT_number 14
_space_group_name_Hall '-P 2yn'
_space_group_name_H-M_alt 'P 1 21/n 1'
_symmetry_space_group_name_Hall '-P 2yn'
_symmetry_space_group_name_H-M 'P 1 21/n 1'
_atom_sites_solution_hydrogens geom
_atom_sites_solution_primary dual
_audit_creation_date 2017-06-13
_audit_creation_method
;
Olex2 1.2-beta
(compiled 2017.03.28 svn.r3405 for OlexSys, GUI svn.r5337)
;
_audit_update_record
;
2017-06-13 deposited with the CCDC.
2017-09-12 downloaded from the CCDC.
;
_cell_angle_alpha 90
_cell_angle_beta 97.6868(12)
_cell_angle_gamma 90
_cell_formula_units_Z 4
_cell_length_a 9.18906(12)
_cell_length_b 11.13074(16)
_cell_length_c 20.4649(3)
_cell_measurement_reflns_used 10378
_cell_measurement_temperature 135.00(10)
_cell_measurement_theta_max 73.8580
_cell_measurement_theta_min 4.0100
_cell_volume 2074.36(5)
_computing_cell_refinement 'CrysAlisPro 1.171.38.41 (Rigaku OD, 2015)'
_computing_data_collection 'CrysAlisPro 1.171.38.41 (Rigaku OD, 2015)'
_computing_data_reduction 'CrysAlisPro 1.171.38.41 (Rigaku OD, 2015)'
_computing_molecular_graphics 'Olex2 (Dolomanov et al., 2009)'
_computing_publication_material 'Olex2 (Dolomanov et al., 2009)'
_computing_structure_refinement 'ShelXL (Sheldrick, 2015)'
_computing_structure_solution 'ShelXT (Sheldrick, 2015)'
_diffrn_ambient_environment N~2~
_diffrn_ambient_temperature 135.00(10)
_diffrn_detector 'CCD plate'
_diffrn_detector_area_resol_mean 5.2740
_diffrn_detector_type AtlasS2
_diffrn_measured_fraction_theta_full 1.000
_diffrn_measured_fraction_theta_max 1.000
_diffrn_measurement_details
;
List of Runs (angles in degrees, time in seconds):

  # Type    Start    End  Width  t~exp~   \w     \q     \k     \f   Frames
#--------------------------------------------------------------------------
  1  \w     35.00 125.00   1.00    1.00    --  107.08 -61.00  60.00   90
  2  \w     81.00 175.00   1.00    1.00    --  107.08  45.00 120.00   94
  3  \w    125.00 154.00   1.00    1.00    --  107.08  61.00  90.00   29
  4  \w     81.00 160.00   1.00    1.00    --  107.08  45.00 150.00   79
  5  \w     78.00 103.00   1.00    1.00    --  107.08  61.00 150.00   25
  6  \w     78.00 104.00   1.00    1.00    --  107.08  61.00 120.00   26
  7  \w     78.00 105.00   1.00    1.00    --  107.08  61.00  90.00   27
  8  \w     74.00 100.00   1.00    1.00    --  107.08  77.00 120.00   26
  9  \w     74.00 100.00   1.00    1.00    --  107.08  77.00 150.00   26
 10  \w     74.00 100.00   1.00    1.00    --  107.08  77.00  90.00   26
 11  \w     38.00  64.00   1.00    1.00    --   41.49  38.00 120.00   26
 12  \w     19.00  83.00   1.00    1.00    --   41.49  57.00 150.00   64
 13  \w     22.00  78.00   1.00    1.00    --   41.49  38.00 150.00   56
 14  \w     12.00  38.00   1.00    1.00    --   41.49  77.00  90.00   26
 15  \w     35.00 135.00   1.00    1.00    --  107.08 -61.00 -90.00  100
 16  \w     82.00 177.00   1.00    1.00    --  107.08  45.00-120.00   95
 17  \w    141.00 167.00   1.00    1.00    --  107.08  61.00-150.00   26
 18  \w     84.00 170.00   1.00    1.00    --  107.08  45.00-180.00   86
 19  \w     79.00 104.00   1.00    1.00    --  107.08  61.00-150.00   25
 20  \w     82.00 108.00   1.00    1.00    --  107.08  45.00-150.00   26
 21  \w     82.00 109.00   1.00    1.00    --  107.08  61.00-120.00   27
 22  \w     74.00 100.00   1.00    1.00    --  107.08  77.00-150.00   26
 23  \w     78.00 104.00   1.00    1.00    --  107.08  61.00-180.00   26
 24  \w     74.00 100.00   1.00    1.00    --  107.08  77.00-180.00   26
 25  \w     58.00  95.00   1.00    1.00    --   41.49  57.00-180.00   37
 26  \w     25.00  51.00   1.00    1.00    --   41.49  57.00-180.00   26
 27  \w      9.00 105.00   1.00    1.00    --   41.49  77.00-150.00   96
 28  \w     58.00 101.00   1.00    1.00    --  107.08 -95.00-180.00   43
 29  \w      4.00  61.00   1.00    1.00    --   41.49 -99.00  60.00   57
 30  \w     28.00  82.00   1.00    1.00    --  107.08 -95.00  60.00   54
 31  \w    -92.00  -2.00   1.00    1.00    --  -41.49 125.00-120.00   90
 32  \w    -97.00 -62.00   1.00    1.00    --  -41.49-146.00-118.00   35
;
_diffrn_measurement_device 'four-circle diffractometer'
_diffrn_measurement_device_type 'SuperNova, Dual, Cu at zero, AtlasS2'
_diffrn_measurement_method '\w scans'
_diffrn_orient_matrix_type 'CrysAlisPro convention (1999,Acta A55,543-557)'
_diffrn_orient_matrix_UB_11 -0.1609113000
_diffrn_orient_matrix_UB_12 -0.0354585000
_diffrn_orient_matrix_UB_13 0.0032032000
_diffrn_orient_matrix_UB_21 0.0261367000
_diffrn_orient_matrix_UB_22 0.0115195000
_diffrn_orient_matrix_UB_23 0.0756945000
_diffrn_orient_matrix_UB_31 -0.0450885000
_diffrn_orient_matrix_UB_32 0.1332919000
_diffrn_orient_matrix_UB_33 -0.0056646000
_diffrn_radiation_monochromator mirror
_diffrn_radiation_probe x-ray
_diffrn_radiation_type CuK\a
_diffrn_radiation_wavelength 1.54184
_diffrn_reflns_av_R_equivalents 0.0371
_diffrn_reflns_av_unetI/netI 0.0246
_diffrn_reflns_Laue_measured_fraction_full 1.000
_diffrn_reflns_Laue_measured_fraction_max 1.000
_diffrn_reflns_limit_h_max 8
_diffrn_reflns_limit_h_min -10
_diffrn_reflns_limit_k_max 13
_diffrn_reflns_limit_k_min -12
_diffrn_reflns_limit_l_max 24
_diffrn_reflns_limit_l_min -23
_diffrn_reflns_number 17531
_diffrn_reflns_point_group_measured_fraction_full 1.000
_diffrn_reflns_point_group_measured_fraction_max 1.000
_diffrn_reflns_theta_full 67.075
_diffrn_reflns_theta_max 67.075
_diffrn_reflns_theta_min 4.360
_diffrn_source 'micro-focus sealed X-ray tube'
_diffrn_source_type 'SuperNova (Cu) X-ray Source'
_exptl_absorpt_coefficient_mu 1.769
_exptl_absorpt_correction_T_max 1.00000
_exptl_absorpt_correction_T_min 0.32843
_exptl_absorpt_correction_type multi-scan
_exptl_absorpt_process_details
;
CrysAlisPro 1.171.38.41 (Rigaku Oxford Diffraction, 2015)
Empirical absorption correction using spherical harmonics,
 implemented in SCALE3 ABSPACK scaling algorithm.
;
_exptl_crystal_colour colourless
_exptl_crystal_colour_primary colourless
_exptl_crystal_density_diffrn 1.382
_exptl_crystal_description block
_exptl_crystal_F_000 904
_exptl_crystal_size_max 0.25
_exptl_crystal_size_mid 0.2
_exptl_crystal_size_min 0.18
_refine_diff_density_max 1.303
_refine_diff_density_min -0.552
_refine_diff_density_rms 0.075
_refine_ls_extinction_method none
_refine_ls_goodness_of_fit_ref 1.075
_refine_ls_hydrogen_treatment constr
_refine_ls_matrix_type full
_refine_ls_number_parameters 274
_refine_ls_number_reflns 3706
_refine_ls_number_restraints 18
_refine_ls_restrained_S_all 1.226
_refine_ls_R_factor_all 0.0591
_refine_ls_R_factor_gt 0.0558
_refine_ls_shift/su_max 0.002
_refine_ls_shift/su_mean 0.000
_refine_ls_structure_factor_coef Fsqd
_refine_ls_weighting_details 'w=1/[\s^2^(Fo^2^)+(0.0856P)^2^+2.3149P] where P=(Fo^2^+2Fc^2^)/3'
_refine_ls_weighting_scheme calc
_refine_ls_wR_factor_gt 0.1546
_refine_ls_wR_factor_ref 0.1581
_reflns_Friedel_coverage 0.000
_reflns_number_gt 3390
_reflns_number_total 3706
_reflns_threshold_expression 'I > 2\s(I)'
_cod_data_source_file c7ob02167d2.cif
_cod_data_source_block a160907a
_cod_database_code 7155874
_shelx_shelxl_version_number 2014/7
_shelx_space_group_comment
;
The symmetry employed for this shelxl refinement is uniquely defined
by the following loop, which should always be used as a source of
symmetry information in preference to the above space-group names.
They are only intended as comments.
;
_reflns_odcompleteness_completeness 99.97
_reflns_odcompleteness_iscentric 1
_reflns_odcompleteness_theta 66.97
_olex2_refinement_description
;
1. Fixed Uiso
 At 1.2 times of:
  All C(H) groups, All C(H,H) groups
 At 1.5 times of:
  All C(H,H,H) groups
2. Uiso/Uaniso restraints and constraints
Uanis(C16) \\sim Ueq: with sigma of 0.005 and sigma for terminal atoms of 0.002
Uanis(O7) \\sim Ueq, Uanis(O6) \\sim Ueq: with sigma of 0.005 and sigma for
terminal atoms of 0.002
3.a Ternary CH refined with riding coordinates:
 C5(H5), C17(H17)
3.b Secondary CH2 refined with riding coordinates:
 C1(H1A,H1B)
3.c Aromatic/amide H refined with riding coordinates:
 C6(H6), C7(H7), C8(H8), C9(H9), C11(H11), C12(H12), C14(H14), C15(H15)
3.d Idealised Me refined as rotating group:
 C16(H16A,H16B,H16C), C19(H19A,H19B,H19C), C21(H21A,H21B,H21C)
;
_olex2_date_sample_data_collection 2016-09-07
_olex2_submission_special_instructions 'No special instructions were received'
_oxdiff_exptl_absorpt_empirical_details
;
Empirical correction (ABSPACK) includes:
- Absorption correction using spherical harmonics
- Frame scaling
;
_oxdiff_exptl_absorpt_empirical_full_max 2.880
_oxdiff_exptl_absorpt_empirical_full_min 0.535

loop_
_space_group_symop_operation_xyz
'x, y, z'
'-x+1/2, y+1/2, -z+1/2'
'-x, -y, -z'
'x-1/2, -y-1/2, z-1/2'

loop_
_atom_site_label
_atom_site_type_symbol
_atom_site_fract_x
_atom_site_fract_y
_atom_site_fract_z
_atom_site_U_iso_or_equiv
_atom_site_adp_type
_atom_site_occupancy
_atom_site_site_symmetry_order
_atom_site_calc_flag
_atom_site_refinement_flags_posn
_atom_site_refinement_flags_adp
S1 S 0.22892(6) 0.42299(5) 0.26035(3) 0.0215(2) Uani 1 1 d . .
O1 O 0.6437(2) 0.64081(19) 0.34342(12) 0.0490(6) Uani 1 1 d . .
O2 O 0.13638(19) 0.52630(17) 0.24836(9) 0.0321(4) Uani 1 1 d . .
O3 O 0.16604(18) 0.30578(16) 0.26255(8) 0.0285(4) Uani 1 1 d . .
O4 O 0.1631(2) 0.3209(2) 0.44579(11) 0.0464(5) Uani 1 1 d . .
O5 O 0.2636(3) 0.4920(2) 0.48970(11) 0.0526(6) Uani 1 1 d . .
O6 O 0.5252(3) 0.25162(17) 0.53328(10) 0.0494(6) Uani 1 1 d . U
O7 O 0.4325(3) 0.1390(2) 0.44908(11) 0.0627(7) Uani 1 1 d . U
N1 N 0.3258(2) 0.44451(17) 0.33330(9) 0.0206(4) Uani 1 1 d . .
C1 C 0.4064(3) 0.5590(2) 0.34378(12) 0.0251(5) Uani 1 1 d . .
H1A H 0.3937 0.5899 0.3870 0.030 Uiso 1 1 calc R .
H1B H 0.3631 0.6166 0.3113 0.030 Uiso 1 1 calc R .
C2 C 0.5702(3) 0.5501(2) 0.33921(12) 0.0303(6) Uani 1 1 d . .
C3 C 0.6327(3) 0.4298(2) 0.33037(12) 0.0282(6) Uani 1 1 d . .
C4 C 0.5535(2) 0.3265(2) 0.34272(11) 0.0234(5) Uani 1 1 d . .
C5 C 0.4039(2) 0.3399(2) 0.36507(11) 0.0211(5) Uani 1 1 d . .
H5 H 0.3463 0.2675 0.3522 0.025 Uiso 1 1 calc R .
C6 C 0.6103(3) 0.2139(2) 0.33169(13) 0.0324(6) Uani 1 1 d . .
H6 H 0.5591 0.1451 0.3406 0.039 Uiso 1 1 calc R .
C7 C 0.7434(3) 0.2043(3) 0.30735(16) 0.0482(8) Uani 1 1 d . .
H7 H 0.7802 0.1288 0.2992 0.058 Uiso 1 1 calc R .
C8 C 0.8220(3) 0.3056(4) 0.29506(17) 0.0557(9) Uani 1 1 d . .
H8 H 0.9112 0.2980 0.2787 0.067 Uiso 1 1 calc R .
C9 C 0.7683(3) 0.4179(3) 0.30707(15) 0.0442(8) Uani 1 1 d . .
H9 H 0.8224 0.4860 0.2997 0.053 Uiso 1 1 calc R .
C10 C 0.3508(3) 0.4208(2) 0.20093(11) 0.0216(5) Uani 1 1 d . .
C11 C 0.3767(3) 0.5256(2) 0.16790(12) 0.0299(5) Uani 1 1 d . .
H11 H 0.3277 0.5963 0.1755 0.036 Uiso 1 1 calc R .
C12 C 0.4776(3) 0.5227(3) 0.12314(13) 0.0393(7) Uani 1 1 d . .
H12 H 0.4940 0.5920 0.0998 0.047 Uiso 1 1 calc R .
C13 C 0.5544(3) 0.4187(3) 0.11243(14) 0.0406(7) Uani 1 1 d . .
C14 C 0.5248(3) 0.3148(3) 0.14559(12) 0.0340(6) Uani 1 1 d . .
H14 H 0.5745 0.2444 0.1383 0.041 Uiso 1 1 calc R .
C15 C 0.4223(3) 0.3142(2) 0.18949(11) 0.0251(5) Uani 1 1 d . .
H15 H 0.4016 0.2437 0.2109 0.030 Uiso 1 1 calc R .
C16 C 0.6717(5) 0.4188(4) 0.0667(2) 0.0625(10) Uani 1 1 d . U
H16A H 0.7363 0.4859 0.0770 0.094 Uiso 1 1 calc GR .
H16B H 0.6259 0.4251 0.0218 0.094 Uiso 1 1 calc GR .
H16C H 0.7270 0.3455 0.0723 0.094 Uiso 1 1 calc GR .
C17 C 0.4158(3) 0.3544(2) 0.44063(11) 0.0254(5) Uani 1 1 d . .
H17 H 0.4924 0.4137 0.4548 0.030 Uiso 1 1 calc R .
C18 C 0.2721(3) 0.3977(2) 0.46174(11) 0.0283(5) Uani 1 1 d . .
C19 C 0.0197(4) 0.3516(4) 0.4620(2) 0.0665(11) Uani 1 1 d . .
H19A H -0.0120 0.4259 0.4410 0.100 Uiso 1 1 calc GR .
H19B H 0.0244 0.3601 0.5089 0.100 Uiso 1 1 calc GR .
H19C H -0.0487 0.2891 0.4469 0.100 Uiso 1 1 calc GR .
C20 C 0.4600(3) 0.2352(2) 0.47353(12) 0.0280(5) Uani 1 1 d . .
C21 C 0.5747(5) 0.1454(3) 0.57151(18) 0.0606(10) Uani 1 1 d . .
H21A H 0.5098 0.0795 0.5585 0.091 Uiso 1 1 calc GR .
H21B H 0.5743 0.1616 0.6176 0.091 Uiso 1 1 calc GR .
H21C H 0.6724 0.1251 0.5637 0.091 Uiso 1 1 calc GR .

loop_
_atom_site_aniso_label
_atom_site_aniso_U_11
_atom_site_aniso_U_22
_atom_site_aniso_U_33
_atom_site_aniso_U_23
_atom_site_aniso_U_13
_atom_site_aniso_U_12
S1 0.0172(3) 0.0234(3) 0.0239(3) -0.0022(2) 0.0032(2) 0.00283(19)
O1 0.0498(12) 0.0351(12) 0.0623(14) 0.0000(10) 0.0085(10) -0.0191(10)
O2 0.0261(9) 0.0342(10) 0.0355(10) -0.0008(8) 0.0018(7) 0.0114(7)
O3 0.0201(8) 0.0315(10) 0.0342(9) -0.0037(7) 0.0047(7) -0.0050(7)
O4 0.0406(11) 0.0512(13) 0.0519(13) 0.0008(10) 0.0222(10) -0.0018(9)
O5 0.0671(15) 0.0500(13) 0.0424(12) -0.0160(10) 0.0134(10) 0.0201(11)
O6 0.0783(15) 0.0260(10) 0.0360(11) -0.0010(8) -0.0219(10) 0.0052(10)
O7 0.1072(16) 0.0320(11) 0.0436(11) 0.0030(9) -0.0093(11) -0.0021(11)
N1 0.0234(10) 0.0185(9) 0.0204(9) -0.0007(7) 0.0049(7) 0.0022(7)
C1 0.0341(13) 0.0192(11) 0.0219(11) -0.0015(9) 0.0033(9) 0.0000(9)
C2 0.0346(14) 0.0297(13) 0.0267(12) 0.0011(10) 0.0044(10) -0.0095(11)
C3 0.0224(12) 0.0374(15) 0.0245(12) -0.0023(10) 0.0022(9) -0.0020(10)
C4 0.0215(11) 0.0287(13) 0.0195(11) -0.0039(9) 0.0003(9) 0.0021(9)
C5 0.0255(11) 0.0183(11) 0.0199(11) -0.0008(8) 0.0049(9) 0.0003(9)
C6 0.0284(13) 0.0335(14) 0.0326(13) -0.0084(11) -0.0055(10) 0.0088(11)
C7 0.0290(14) 0.058(2) 0.0550(18) -0.0198(16) -0.0029(13) 0.0206(14)
C8 0.0209(14) 0.087(3) 0.060(2) -0.0180(19) 0.0092(13) 0.0089(15)
C9 0.0219(14) 0.065(2) 0.0454(17) -0.0010(14) 0.0050(12) -0.0084(13)
C10 0.0210(11) 0.0251(12) 0.0178(10) -0.0033(8) -0.0002(8) -0.0007(8)
C11 0.0383(14) 0.0261(13) 0.0251(12) -0.0010(10) 0.0035(10) -0.0007(10)
C12 0.0552(17) 0.0375(16) 0.0270(13) 0.0019(11) 0.0115(12) -0.0148(13)
C13 0.0411(16) 0.0550(19) 0.0280(14) -0.0090(12) 0.0130(12) -0.0076(13)
C14 0.0341(14) 0.0412(15) 0.0279(13) -0.0091(11) 0.0086(11) 0.0053(11)
C15 0.0276(12) 0.0261(12) 0.0213(11) -0.0033(9) 0.0026(9) 0.0017(9)
C16 0.0636(16) 0.0726(18) 0.0565(16) -0.0029(13) 0.0277(14) -0.0060(14)
C17 0.0336(13) 0.0220(12) 0.0209(11) 0.0000(9) 0.0051(9) -0.0011(10)
C18 0.0408(14) 0.0265(12) 0.0194(11) 0.0008(10) 0.0104(10) 0.0010(11)
C19 0.060(2) 0.059(2) 0.087(3) -0.021(2) 0.034(2) -0.0025(18)
C20 0.0404(14) 0.0219(12) 0.0226(12) -0.0020(9) 0.0066(10) 0.0017(10)
C21 0.088(3) 0.0314(16) 0.052(2) 0.0092(14) -0.0293(18) 0.0060(16)

loop_
_atom_type_symbol
_atom_type_description
_atom_type_scat_dispersion_real
_atom_type_scat_dispersion_imag
_atom_type_scat_source
C C 0.0181 0.0091 'International Tables Vol C Tables 4.2.6.8 and 6.1.1.4'
H H 0.0000 0.0000 'International Tables Vol C Tables 4.2.6.8 and 6.1.1.4'
N N 0.0311 0.0180 'International Tables Vol C Tables 4.2.6.8 and 6.1.1.4'
O O 0.0492 0.0322 'International Tables Vol C Tables 4.2.6.8 and 6.1.1.4'
S S 0.3331 0.5567 'International Tables Vol C Tables 4.2.6.8 and 6.1.1.4'

loop_
_geom_angle_atom_site_label_1
_geom_angle_atom_site_label_2
_geom_angle_atom_site_label_3
_geom_angle
O2 S1 N1 105.95(10)
O2 S1 C10 108.11(11)
O3 S1 O2 120.33(11)
O3 S1 N1 105.99(10)
O3 S1 C10 107.82(10)
N1 S1 C10 108.11(10)
C18 O4 C19 118.4(2)
C20 O6 C21 117.5(2)
C1 N1 S1 117.16(15)
C5 N1 S1 117.17(15)
C5 N1 C1 114.44(18)
N1 C1 H1A 108.6
N1 C1 H1B 108.6
N1 C1 C2 114.52(19)
H1A C1 H1B 107.6
C2 C1 H1A 108.6
C2 C1 H1B 108.6
O1 C2 C1 119.1(2)
O1 C2 C3 122.9(2)
C3 C2 C1 118.1(2)
C4 C3 C2 120.1(2)
C9 C3 C2 120.4(2)
C9 C3 C4 119.5(2)
C3 C4 C5 119.2(2)
C6 C4 C3 119.7(2)
C6 C4 C5 121.0(2)
N1 C5 C4 110.69(18)
N1 C5 H5 108.5
N1 C5 C17 108.93(18)
C4 C5 H5 108.5
C4 C5 C17 111.56(19)
C17 C5 H5 108.5
C4 C6 H6 120.1
C7 C6 C4 119.8(3)
C7 C6 H6 120.1
C6 C7 H7 119.6
C8 C7 C6 120.8(3)
C8 C7 H7 119.6
C7 C8 H8 120.0
C9 C8 C7 120.0(3)
C9 C8 H8 120.0
C3 C9 H9 119.9
C8 C9 C3 120.2(3)
C8 C9 H9 119.9
C11 C10 S1 119.50(18)
C11 C10 C15 121.4(2)
C15 C10 S1 119.11(18)
C10 C11 H11 120.8
C10 C11 C12 118.4(2)
C12 C11 H11 120.8
C11 C12 H12 119.3
C11 C12 C13 121.5(3)
C13 C12 H12 119.3
C12 C13 C16 120.9(3)
C14 C13 C12 118.7(2)
C14 C13 C16 120.3(3)
C13 C14 H14 119.4
C13 C14 C15 121.1(3)
C15 C14 H14 119.4
C10 C15 H15 120.6
C14 C15 C10 118.8(2)
C14 C15 H15 120.6
C13 C16 H16A 109.5
C13 C16 H16B 109.5
C13 C16 H16C 109.5
H16A C16 H16B 109.5
H16A C16 H16C 109.5
H16B C16 H16C 109.5
C5 C17 H17 108.6
C18 C17 C5 111.7(2)
C18 C17 H17 108.6
C20 C17 C5 109.37(19)
C20 C17 H17 108.6
C20 C17 C18 110.0(2)
O4 C18 C17 112.4(2)
O5 C18 O4 125.8(3)
O5 C18 C17 121.7(3)
O4 C19 H19A 109.5
O4 C19 H19B 109.5
O4 C19 H19C 109.5
H19A C19 H19B 109.5
H19A C19 H19C 109.5
H19B C19 H19C 109.5
O6 C20 C17 110.8(2)
O7 C20 O6 124.4(2)
O7 C20 C17 124.7(2)
O6 C21 H21A 109.5
O6 C21 H21B 109.5
O6 C21 H21C 109.5
H21A C21 H21B 109.5
H21A C21 H21C 109.5
H21B C21 H21C 109.5

loop_
_geom_bond_atom_site_label_1
_geom_bond_atom_site_label_2
_geom_bond_distance
S1 O2 1.4317(18)
S1 O3 1.4300(18)
S1 N1 1.6503(19)
S1 C10 1.760(2)
O1 C2 1.211(3)
O4 C18 1.324(3)
O4 C19 1.442(4)
O5 C18 1.202(3)
O6 C20 1.301(3)
O6 C21 1.456(3)
O7 C20 1.194(3)
N1 C1 1.475(3)
N1 C5 1.473(3)
C1 H1A 0.9700
C1 H1B 0.9700
C1 C2 1.524(4)
C2 C3 1.478(4)
C3 C4 1.401(3)
C3 C9 1.398(4)
C4 C5 1.513(3)
C4 C6 1.387(3)
C5 H5 0.9800
C5 C17 1.544(3)
C6 H6 0.9300
C6 C7 1.385(4)
C7 H7 0.9300
C7 C8 1.380(5)
C8 H8 0.9300
C8 C9 1.378(5)
C9 H9 0.9300
C10 C11 1.385(3)
C10 C15 1.391(3)
C11 H11 0.9300
C11 C12 1.388(4)
C12 H12 0.9300
C12 C13 1.389(4)
C13 C14 1.386(4)
C13 C16 1.519(4)
C14 H14 0.9300
C14 C15 1.386(4)
C15 H15 0.9300
C16 H16A 0.9600
C16 H16B 0.9600
C16 H16C 0.9600
C17 H17 0.9800
C17 C18 1.522(3)
C17 C20 1.519(3)
C19 H19A 0.9600
C19 H19B 0.9600
C19 H19C 0.9600
C21 H21A 0.9600
C21 H21B 0.9600
C21 H21C 0.9600

loop_
_geom_torsion_atom_site_label_1
_geom_torsion_atom_site_label_2
_geom_torsion_atom_site_label_3
_geom_torsion_atom_site_label_4
_geom_torsion
S1 N1 C1 C2 -101.7(2)
S1 N1 C5 C4 86.8(2)
S1 N1 C5 C17 -150.22(16)
S1 C10 C11 C12 177.5(2)
S1 C10 C15 C14 -176.09(19)
O1 C2 C3 C4 163.5(3)
O1 C2 C3 C9 -19.2(4)
O2 S1 N1 C1 -52.61(19)
O2 S1 N1 C5 165.59(16)
O2 S1 C10 C11 20.2(2)
O2 S1 C10 C15 -161.59(18)
O3 S1 N1 C1 178.47(16)
O3 S1 N1 C5 36.67(18)
O3 S1 C10 C11 151.75(19)
O3 S1 C10 C15 -30.0(2)
N1 S1 C10 C11 -94.1(2)
N1 S1 C10 C15 84.1(2)
N1 C1 C2 O1 175.8(2)
N1 C1 C2 C3 -4.7(3)
N1 C5 C17 C18 43.7(3)
N1 C5 C17 C20 165.68(19)
C1 N1 C5 C4 -56.1(2)
C1 N1 C5 C17 67.0(2)
C1 C2 C3 C4 -16.0(3)
C1 C2 C3 C9 161.4(2)
C2 C3 C4 C5 0.0(3)
C2 C3 C4 C6 177.4(2)
C2 C3 C9 C8 -176.0(3)
C3 C4 C5 N1 35.3(3)
C3 C4 C5 C17 -86.2(3)
C3 C4 C6 C7 -1.3(4)
C4 C3 C9 C8 1.3(4)
C4 C5 C17 C18 166.2(2)
C4 C5 C17 C20 -71.8(2)
C4 C6 C7 C8 1.3(4)
C5 N1 C1 C2 41.2(3)
C5 C4 C6 C7 176.0(2)
C5 C17 C18 O4 61.8(3)
C5 C17 C18 O5 -118.2(3)
C5 C17 C20 O6 155.2(2)
C5 C17 C20 O7 -28.1(4)
C6 C4 C5 N1 -142.0(2)
C6 C4 C5 C17 96.5(3)
C6 C7 C8 C9 0.1(5)
C7 C8 C9 C3 -1.4(5)
C9 C3 C4 C5 -177.3(2)
C9 C3 C4 C6 0.0(4)
C10 S1 N1 C1 63.09(18)
C10 S1 N1 C5 -78.71(17)
C10 C11 C12 C13 -1.7(4)
C11 C10 C15 C14 2.1(4)
C11 C12 C13 C14 2.5(4)
C11 C12 C13 C16 -175.9(3)
C12 C13 C14 C15 -1.0(4)
C13 C14 C15 C10 -1.2(4)
C15 C10 C11 C12 -0.6(4)
C16 C13 C14 C15 177.5(3)
C18 C17 C20 O6 -81.8(3)
C18 C17 C20 O7 94.9(3)
C19 O4 C18 O5 1.0(4)
C19 O4 C18 C17 -179.0(3)
C20 C17 C18 O4 -59.8(3)
C20 C17 C18 O5 120.2(3)
C21 O6 C20 O7 3.3(5)
C21 O6 C20 C17 -179.9(3)
